data_4320819
loop_
_publ_author_name
'Eric E. Pullen'
'Daniel Rabinovich'
'Christopher D. Incarvito'
'Thomas E. Concolino'
'Arnold L. Rheingold'

_publ_contact_author
;
     Dr. Daniel Rabinovich
     Department of Chemistry
     The University of North Carolina at Charlotte
     9201 University City Boulevard
     Charlotte, NC 28223
     USA
;
_publ_contact_author_email DRabinov@email.uncc.edu
_publ_contact_author_fax +704-547-3151
_publ_contact_author_phone +704-547-4442
_publ_section_title
;
 Syntheses and Structures of Methyltris(pyrazolyl)silane Complexes of the
 Group 6 Metals
;
_journal_name_full 'Inorganic Chemistry'
_journal_page_first 1561
_journal_page_last 1567
_journal_paper_doi 10.1021/ic990945l
_journal_volume 39
_journal_year 2000
_chemical_formula_sum 'C19 H24 N6 O3 Si W'
_chemical_formula_weight 596.38
_chemical_name_systematic
; 
 ? 
;
_space_group_IT_number 62
_symmetry_cell_setting orthorhombic
_symmetry_space_group_name_Hall '-P 2ac 2n'
_symmetry_space_group_name_H-M 'P n m a'
_atom_sites_solution_hydrogens geom
_atom_sites_solution_primary direct
_atom_sites_solution_secondary difmap
_audit_creation_method SHELXL-97
_cell_angle_alpha 90.00
_cell_angle_beta 90.00
_cell_angle_gamma 90.00
_cell_formula_units_Z 4
_cell_length_a 18.5761(2)
_cell_length_b 14.1731(2)
_cell_length_c 8.4049(2)
_cell_measurement_temperature 173(2)
_cell_volume 2212.85(7)
_computing_cell_refinement 'Bruker SMART'
_computing_data_collection 'Bruker SMART'
_computing_data_reduction 'Bruker SHELXTL'
_computing_molecular_graphics 'Bruker SHELXTL'
_computing_publication_material 'Bruker SHELXTL'
_computing_structure_refinement 'SHELXL-97 (Sheldrick, 1997)'
_computing_structure_solution 'SHELXS-97 (Sheldrick, 1990)'
_diffrn_ambient_temperature 173(2)
_diffrn_measured_fraction_theta_full 0.921
_diffrn_measured_fraction_theta_max 0.921
_diffrn_measurement_device_type 'CCD area detector'
_diffrn_measurement_method 'phi and omega scans'
_diffrn_radiation_monochromator graphite
_diffrn_radiation_source 'fine-focus sealed tube'
_diffrn_radiation_type MoK\a
_diffrn_radiation_wavelength 0.71073
_diffrn_reflns_av_R_equivalents 0.0283
_diffrn_reflns_av_sigmaI/netI 0.0232
_diffrn_reflns_limit_h_max 23
_diffrn_reflns_limit_h_min -16
_diffrn_reflns_limit_k_max 18
_diffrn_reflns_limit_k_min -18
_diffrn_reflns_limit_l_max 10
_diffrn_reflns_limit_l_min -10
_diffrn_reflns_number 9511
_diffrn_reflns_theta_full 28.43
_diffrn_reflns_theta_max 28.43
_diffrn_reflns_theta_min 2.19
_exptl_absorpt_coefficient_mu 5.307
_exptl_absorpt_correction_T_max 0.4166
_exptl_absorpt_correction_T_min 0.3505
_exptl_absorpt_correction_type empirical
_exptl_absorpt_process_details SADABS
_exptl_crystal_colour yellow
_exptl_crystal_density_diffrn 1.790
_exptl_crystal_density_method 'not measured'
_exptl_crystal_description block
_exptl_crystal_F_000 1168
_exptl_crystal_size_max 0.25
_exptl_crystal_size_mid 0.25
_exptl_crystal_size_min 0.20
_refine_diff_density_max 1.109
_refine_diff_density_min -1.111
_refine_diff_density_rms 0.130
_refine_ls_extinction_method none
_refine_ls_goodness_of_fit_ref 1.072
_refine_ls_hydrogen_treatment mixed
_refine_ls_matrix_type full
_refine_ls_number_parameters 154
_refine_ls_number_reflns 2669
_refine_ls_number_restraints 0
_refine_ls_restrained_S_all 1.072
_refine_ls_R_factor_all 0.0330
_refine_ls_R_factor_gt 0.0289
_refine_ls_shift/su_max 0.030
_refine_ls_shift/su_mean 0.008
_refine_ls_structure_factor_coef Fsqd
_refine_ls_weighting_details 'calc w=1/[\s^2^(Fo^2^)+(0.1000P)^2^+0.0000P] where P=(Fo^2^+2Fc^2^)/3'
_refine_ls_weighting_scheme calc
_refine_ls_wR_factor_gt 0.1141
_refine_ls_wR_factor_ref 0.1221
_reflns_number_gt 2478
_reflns_number_total 2669
_reflns_threshold_expression >2sigma(I)
_cod_data_source_file ic990945l_1.cif
_cod_data_source_block drab07
_cod_depositor_comments
;
The following automatic conversions were performed:

'_symmetry_cell_setting' value 'Orthorhombic' changed to
'orthorhombic' according to the built-in table from CIF Core
dictionary named 'cif_core.dic' version 2.4.1 from
2010-06-29.

'_exptl_absorpt_correction_type' value 'Empirical'
changed to 'empirical' according to the built-in table from CIF Core
dictionary named 'cif_core.dic' version 2.4.1 from 2010-06-29.

Automatic conversion script
Id: cif_fix_values 1646 2011-03-28 12:23:43Z adriana 
;
_cod_original_cell_volume 2212.85(4)
_cod_database_code 4320819

loop_
_symmetry_equiv_pos_as_xyz
'x, y, z'
'-x+1/2, -y, z+1/2'
'-x, y+1/2, -z'
'x+1/2, -y+1/2, -z+1/2'
'-x, -y, -z'
'x-1/2, y, -z-1/2'
'x, -y-1/2, z'
'-x-1/2, y-1/2, z-1/2'

loop_
_atom_site_label
_atom_site_type_symbol
_atom_site_fract_x
_atom_site_fract_y
_atom_site_fract_z
_atom_site_U_iso_or_equiv
_atom_site_adp_type
_atom_site_occupancy
_atom_site_symmetry_multiplicity
_atom_site_calc_flag
_atom_site_refinement_flags
_atom_site_disorder_assembly
_atom_site_disorder_group
W1 W 0.865336(13) 0.7500 -0.04479(2) 0.01935(14) Uani 1 2 d S . .
Si1 Si 0.67461(10) 0.7500 -0.0703(2) 0.0229(4) Uani 1 2 d S . .
O1 O 0.9776(2) 0.8953(3) -0.1714(5) 0.0482(10) Uani 1 1 d . . .
O2 O 0.9823(3) 0.7500 0.2212(6) 0.0513(16) Uani 1 2 d S . .
C1 C 0.8683(3) 0.9726(5) 0.1751(12) 0.060(2) Uani 1 1 d . . .
H1A H 0.9046 0.9293 0.1323 0.090 Uiso 1 1 calc R . .
H1B H 0.8728 0.9755 0.2911 0.090 Uiso 1 1 calc R . .
H1C H 0.8758 1.0357 0.1302 0.090 Uiso 1 1 calc R . .
C2 C 0.7942(3) 0.9377(3) 0.1311(6) 0.0380(11) Uani 1 1 d . . .
C3 C 0.7267(4) 0.9798(4) 0.1683(7) 0.0495(15) Uani 1 1 d . . .
H3A H 0.7194 1.0364 0.2266 0.059 Uiso 1 1 calc R . .
C4 C 0.6747(3) 0.9238(4) 0.1047(7) 0.0376(12) Uani 1 1 d . . .
C5 C 0.5940(4) 0.9359(6) 0.1117(10) 0.064(2) Uani 1 1 d . . .
H5A H 0.5824 0.9944 0.1681 0.096 Uiso 1 1 calc R . .
H5B H 0.5727 0.8822 0.1682 0.096 Uiso 1 1 calc R . .
H5C H 0.5746 0.9387 0.0034 0.096 Uiso 1 1 calc R . .
C6 C 0.8860(5) 0.7500 -0.4705(9) 0.074(5) Uani 1 2 d S . .
H6A H 0.9179 0.7500 -0.3777 0.110 Uiso 1 2 d SR . .
H6B H 0.8952 0.8065 -0.5347 0.110 Uiso 0.50 1 d PR . .
C7 C 0.8090(4) 0.7500 -0.4158(8) 0.0324(15) Uani 1 2 d S . .
C8 C 0.7479(4) 0.7500 -0.5120(8) 0.0340(15) Uani 1 2 d S . .
H8A H 0.7471 0.7500 -0.6251 0.041 Uiso 1 2 calc SR . .
C9 C 0.6888(4) 0.7500 -0.4134(8) 0.0332(15) Uani 1 2 d S . .
C10 C 0.6107(6) 0.7500 -0.4582(8) 0.052(3) Uani 1 2 d S . .
H10A H 0.6063 0.7500 -0.5744 0.078 Uiso 1 2 d SR . .
H10B H 0.5873 0.8065 -0.4149 0.078 Uiso 0.50 1 d PR . .
C11 C 0.5765(4) 0.7500 -0.0878(10) 0.0378(17) Uani 1 2 d S . .
H11A H 0.5552 0.7500 0.0189 0.057 Uiso 1 2 d SR . .
H11B H 0.5608 0.6935 -0.1455 0.057 Uiso 0.50 1 d PR . .
C12 C 0.9328(3) 0.8430(3) -0.1256(5) 0.0305(9) Uani 1 1 d . . .
C13 C 0.9336(4) 0.7500 0.1302(7) 0.0308(14) Uani 1 2 d S . .
N1 N 0.7836(2) 0.8571(3) 0.0496(4) 0.0249(8) Uani 1 1 d . . .
N2 N 0.7075(2) 0.8484(3) 0.0331(4) 0.0256(8) Uani 1 1 d . . .
N3 N 0.7917(3) 0.7500 -0.2619(6) 0.0222(10) Uani 1 2 d S . .
N4 N 0.7156(3) 0.7500 -0.2585(6) 0.0237(10) Uani 1 2 d S . .

loop_
_atom_site_aniso_label
_atom_site_aniso_U_11
_atom_site_aniso_U_22
_atom_site_aniso_U_33
_atom_site_aniso_U_23
_atom_site_aniso_U_13
_atom_site_aniso_U_12
W1 0.0156(2) 0.02379(19) 0.01863(19) 0.000 0.00007(7) 0.000
Si1 0.0156(9) 0.0315(9) 0.0216(7) 0.000 0.0031(6) 0.000
O1 0.033(2) 0.049(2) 0.063(2) 0.0191(19) 0.0012(19) -0.0112(18)
O2 0.025(3) 0.108(5) 0.021(2) 0.000 0.000(2) 0.000
C1 0.046(4) 0.043(4) 0.092(5) -0.037(4) 0.003(3) -0.013(3)
C2 0.044(3) 0.027(2) 0.043(3) -0.0134(19) 0.001(2) -0.002(2)
C3 0.067(4) 0.033(2) 0.049(3) -0.016(2) 0.017(3) 0.007(3)
C4 0.041(3) 0.029(2) 0.042(3) -0.005(2) 0.013(2) 0.011(2)
C5 0.042(4) 0.059(4) 0.091(5) -0.012(4) 0.025(4) 0.020(3)
C6 0.006(4) 0.195(16) 0.019(4) 0.000 0.007(3) 0.000
C7 0.018(3) 0.063(5) 0.017(2) 0.000 0.009(2) 0.000
C8 0.022(3) 0.061(5) 0.018(3) 0.000 -0.003(3) 0.000
C9 0.024(4) 0.057(4) 0.018(3) 0.000 0.001(3) 0.000
C10 0.021(5) 0.106(10) 0.028(4) 0.000 -0.008(3) 0.000
C11 0.012(3) 0.073(6) 0.028(3) 0.000 0.003(3) 0.000
C12 0.020(2) 0.037(2) 0.034(2) 0.0066(18) 0.0018(18) 0.0041(19)
C13 0.019(3) 0.047(4) 0.026(3) 0.000 0.003(2) 0.000
N1 0.022(2) 0.0245(19) 0.0278(19) -0.0046(12) 0.0021(13) -0.0002(16)
N2 0.022(2) 0.028(2) 0.0268(18) -0.0029(13) 0.0046(14) 0.0052(17)
N3 0.014(2) 0.032(2) 0.021(2) 0.000 0.0035(19) 0.000
N4 0.011(2) 0.038(3) 0.022(2) 0.000 0.0053(18) 0.000

loop_
_atom_type_symbol
_atom_type_description
_atom_type_scat_dispersion_real
_atom_type_scat_dispersion_imag
_atom_type_scat_source
C C 0.0033 0.0016 'International Tables Vol C Tables 4.2.6.8 and 6.1.1.4'
H H 0.0000 0.0000 'International Tables Vol C Tables 4.2.6.8 and 6.1.1.4'
N N 0.0061 0.0033 'International Tables Vol C Tables 4.2.6.8 and 6.1.1.4'
O O 0.0106 0.0060 'International Tables Vol C Tables 4.2.6.8 and 6.1.1.4'
Si Si 0.0817 0.0704 'International Tables Vol C Tables 4.2.6.8 and 6.1.1.4'
W W -0.8490 6.8722 'International Tables Vol C Tables 4.2.6.8 and 6.1.1.4'

loop_
_geom_angle_atom_site_label_1
_geom_angle_atom_site_label_2
_geom_angle_atom_site_label_3
_geom_angle
_geom_angle_site_symmetry_1
_geom_angle_site_symmetry_3
_geom_angle_publ_flag
C12 W1 C12 85.5(3) . 7_575 ?
C12 W1 C13 81.00(19) . . ?
C12 W1 C13 81.00(19) 7_575 . ?
C12 W1 N3 96.14(17) . . ?
C12 W1 N3 96.14(17) 7_575 . ?
C13 W1 N3 176.1(2) . . ?
C12 W1 N1 178.62(17) . 7_575 ?
C12 W1 N1 95.69(18) 7_575 7_575 ?
C13 W1 N1 99.82(17) . 7_575 ?
N3 W1 N1 83.08(13) . 7_575 ?
C12 W1 N1 95.69(18) . . ?
C12 W1 N1 178.62(17) 7_575 . ?
C13 W1 N1 99.82(17) . . ?
N3 W1 N1 83.08(13) . . ?
N1 W1 N1 83.1(2) 7_575 . ?
N2 Si1 N2 105.4(3) 7_575 . ?
N2 Si1 N4 107.16(16) 7_575 . ?
N2 Si1 N4 107.16(16) . . ?
N2 Si1 C11 112.8(2) 7_575 . ?
N2 Si1 C11 112.8(2) . . ?
N4 Si1 C11 111.1(3) . . ?
N1 C2 C3 109.9(5) . . ?
N1 C2 C1 122.3(5) . . ?
C3 C2 C1 127.8(5) . . ?
C4 C3 C2 107.2(4) . . ?
C3 C4 N2 108.2(5) . . ?
C3 C4 C5 128.6(5) . . ?
N2 C4 C5 123.2(5) . . ?
N3 C7 C8 111.5(6) . . ?
N3 C7 C6 121.8(6) . . ?
C8 C7 C6 126.7(6) . . ?
C9 C8 C7 107.5(6) . . ?
C8 C9 N4 106.1(6) . . ?
C8 C9 C10 128.4(7) . . ?
N4 C9 C10 125.5(6) . . ?
O1 C12 W1 175.3(4) . . ?
O2 C13 W1 171.0(5) . . ?
C2 N1 N2 105.5(4) . . ?
C2 N1 W1 130.0(4) . . ?
N2 N1 W1 124.5(3) . . ?
C4 N2 N1 109.3(4) . . ?
C4 N2 Si1 133.1(4) . . ?
N1 N2 Si1 117.6(3) . . ?
C7 N3 N4 105.1(5) . . ?
C7 N3 W1 129.2(5) . . ?
N4 N3 W1 125.7(3) . . ?
C9 N4 N3 109.8(5) . . ?
C9 N4 Si1 133.3(5) . . ?
N3 N4 Si1 116.8(4) . . ?

loop_
_geom_bond_atom_site_label_1
_geom_bond_atom_site_label_2
_geom_bond_distance
_geom_bond_site_symmetry_2
_geom_bond_publ_flag
W1 C12 1.941(5) . ?
W1 C12 1.941(5) 7_575 ?
W1 C13 1.942(6) . ?
W1 N3 2.280(5) . ?
W1 N1 2.288(4) 7_575 ?
W1 N1 2.288(4) . ?
Si1 N2 1.752(4) 7_575 ?
Si1 N2 1.752(4) . ?
Si1 N4 1.757(5) . ?
Si1 C11 1.829(8) . ?
O1 C12 1.179(6) . ?
O2 C13 1.184(8) . ?
C1 C2 1.510(8) . ?
C2 N1 1.347(6) . ?
C2 C3 1.422(8) . ?
C3 C4 1.360(9) . ?
C4 N2 1.370(6) . ?
C4 C5 1.509(10) . ?
C6 C7 1.502(10) . ?
C7 N3 1.334(8) . ?
C7 C8 1.395(10) . ?
C8 C9 1.375(10) . ?
C9 N4 1.394(9) . ?
C9 C10 1.500(11) . ?
N1 N2 1.426(6) . ?
N3 N4 1.413(7) . ?
